data_1543614
loop_
_publ_author_name
'Didem Ardali'
'Kamuran Gorgun'
'Deniz Hur'

_publ_section_title
;
 1,1''Bis'(n'benzotriazolyl) ferrocenecarboxamide: Precursor for synthesis
 of 1,1''bis'ferrocenoyl esters and thioesters
;
_journal_name_full 'Inorganica Chimica Acta'
_journal_page_first 353
_journal_page_last 359
_journal_paper_doi 10.1016/j.ica.2013.09.005
_journal_volume 409B
_journal_year 2014
_chemical_formula_moiety 'C24 H18 Fe O4 '
_chemical_formula_sum 'C24 H18 Fe O4'
_chemical_formula_weight 426.23
_space_group_IT_number 14
_symmetry_cell_setting monoclinic
_symmetry_space_group_name_Hall '-P 2ybc'
_symmetry_space_group_name_H-M 'P 1 21/c 1'
_atom_sites_solution_hydrogens geom
_atom_sites_solution_primary direct
_atom_sites_solution_secondary difmap
_cell_angle_alpha 90.00
_cell_angle_beta 94.2190(10)
_cell_angle_gamma 90.00
_cell_formula_units_Z 4
_cell_length_a 10.33860(10)
_cell_length_b 10.88280(10)
_cell_length_c 16.3217(2)
_cell_measurement_reflns_used 8650
_cell_measurement_temperature 102(2)
_cell_measurement_theta_max 28.42
_cell_measurement_theta_min 2.26
_cell_volume 1831.43(3)
_computing_cell_refinement 'Bruker SAINT'
_computing_data_collection 'Bruker APEX2'
_computing_data_reduction 'Bruker SAINT'
_computing_molecular_graphics 'Bruker SHELXTL'
_computing_publication_material 'Bruker SHELXTL'
_computing_structure_refinement 'SHELXL-97 (Sheldrick, 2008)'
_computing_structure_solution 'SHELXS-97 (Sheldrick, 2008)'
_diffrn_ambient_temperature 102(2)
_diffrn_measured_fraction_theta_full 0.994
_diffrn_measured_fraction_theta_max 0.994
_diffrn_measurement_device_type 'Bruker APEX-II CCD'
_diffrn_measurement_method '\f and \w scans'
_diffrn_radiation_monochromator graphite
_diffrn_radiation_source 'fine-focus sealed tube'
_diffrn_radiation_type MoK\a
_diffrn_radiation_wavelength 0.71073
_diffrn_reflns_av_R_equivalents 0.0234
_diffrn_reflns_av_sigmaI/netI 0.0272
_diffrn_reflns_limit_h_max 13
_diffrn_reflns_limit_h_min -13
_diffrn_reflns_limit_k_max 11
_diffrn_reflns_limit_k_min -14
_diffrn_reflns_limit_l_max 19
_diffrn_reflns_limit_l_min -21
_diffrn_reflns_number 16693
_diffrn_reflns_theta_full 28.46
_diffrn_reflns_theta_max 28.46
_diffrn_reflns_theta_min 1.98
_exptl_absorpt_coefficient_mu 0.853
_exptl_absorpt_correction_T_max 0.8827
_exptl_absorpt_correction_T_min 0.7211
_exptl_absorpt_correction_type psi-scan
_exptl_absorpt_process_details '(North et al., 1968)'
_exptl_crystal_colour orange
_exptl_crystal_density_diffrn 1.546
_exptl_crystal_density_method 'not measured'
_exptl_crystal_description block
_exptl_crystal_F_000 880
_exptl_crystal_size_max 0.41
_exptl_crystal_size_mid 0.18
_exptl_crystal_size_min 0.15
_refine_diff_density_max 0.322
_refine_diff_density_min -0.412
_refine_diff_density_rms 0.058
_refine_ls_extinction_method none
_refine_ls_goodness_of_fit_ref 1.031
_refine_ls_hydrogen_treatment constr
_refine_ls_matrix_type full
_refine_ls_number_parameters 262
_refine_ls_number_reflns 4596
_refine_ls_number_restraints 0
_refine_ls_restrained_S_all 1.031
_refine_ls_R_factor_all 0.0352
_refine_ls_R_factor_gt 0.0285
_refine_ls_shift/su_max 0.002
_refine_ls_shift/su_mean 0.000
_refine_ls_structure_factor_coef Fsqd
_refine_ls_weighting_details 'calc w=1/[\s^2^(Fo^2^)+(0.0337P)^2^+0.8894P] where P=(Fo^2^+2Fc^2^)/3'
_refine_ls_weighting_scheme calc
_refine_ls_wR_factor_gt 0.0695
_refine_ls_wR_factor_ref 0.0724
_reflns_number_gt 3968
_reflns_number_total 4596
_reflns_threshold_expression >2\s(I)
_cod_data_source_file ICA-2014-409B-353-359.cif
_cod_data_source_block 1
_cod_depositor_comments
;
The following automatic conversions were performed:

'_journal_paper_doi' value 'doi:10.1016/j.ica.2013.09.005' was
changed to '10.1016/j.ica.2013.09.005'.

Automatic conversion script
Id: cif_fix_values 6433 2018-09-21 13:16:33Z andrius 
;
_cod_original_sg_symbol_H-M P2(1)/c
_cod_database_code 1543614

loop_
_symmetry_equiv_pos_as_xyz
'x, y, z'
'-x, y+1/2, -z+1/2'
'-x, -y, -z'
'x, -y-1/2, z-1/2'

loop_
_atom_site_label
_atom_site_type_symbol
_atom_site_fract_x
_atom_site_fract_y
_atom_site_fract_z
_atom_site_U_iso_or_equiv
_atom_site_adp_type
_atom_site_occupancy
_atom_site_symmetry_multiplicity
_atom_site_calc_flag
_atom_site_refinement_flags
_atom_site_disorder_assembly
_atom_site_disorder_group
Fe1 Fe 0.687499(18) 0.802909(18) 0.977701(11) 0.01109(7) Uani 1 1 d . . .
O4 O 0.87801(10) 0.54093(10) 1.08743(6) 0.0186(2) Uani 1 1 d . . .
O1 O 0.68480(10) 0.56535(10) 0.78913(6) 0.0167(2) Uani 1 1 d . . .
O2 O 0.65425(10) 0.47579(9) 0.91127(6) 0.0163(2) Uani 1 1 d . . .
O3 O 0.74060(10) 0.61553(10) 1.17704(6) 0.0187(2) Uani 1 1 d . . .
C1 C 0.59898(13) 0.68269(13) 0.89545(8) 0.0128(3) Uani 1 1 d . . .
C2 C 0.59973(14) 0.80332(13) 0.86059(9) 0.0143(3) Uani 1 1 d . . .
H2 H 0.6388 0.8266 0.8120 0.017 Uiso 1 1 calc R . .
C3 C 0.53141(14) 0.88171(14) 0.91181(9) 0.0161(3) Uani 1 1 d . . .
H3 H 0.5165 0.9671 0.9033 0.019 Uiso 1 1 calc R . .
C4 C 0.48890(14) 0.81081(14) 0.97823(9) 0.0161(3) Uani 1 1 d . . .
H4 H 0.4403 0.8406 1.0213 0.019 Uiso 1 1 calc R . .
C5 C 0.53147(13) 0.68859(13) 0.96900(8) 0.0137(3) Uani 1 1 d . . .
H5 H 0.5178 0.6221 1.0051 0.016 Uiso 1 1 calc R . .
C6 C 0.65140(13) 0.57284(13) 0.85804(8) 0.0128(3) Uani 1 1 d . . .
C7 C 0.68448(14) 0.35934(13) 0.87988(8) 0.0135(3) Uani 1 1 d . . .
C8 C 0.80363(14) 0.30852(13) 0.90353(9) 0.0154(3) Uani 1 1 d . . .
H8 H 0.8664 0.3537 0.9366 0.018 Uiso 1 1 calc R . .
C9 C 0.83004(14) 0.19001(14) 0.87800(9) 0.0168(3) Uani 1 1 d . . .
H9 H 0.9115 0.1534 0.8938 0.020 Uiso 1 1 calc R . .
C10 C 0.73789(15) 0.12483(14) 0.82948(9) 0.0173(3) Uani 1 1 d . . .
H10 H 0.7565 0.0439 0.8119 0.021 Uiso 1 1 calc R . .
C11 C 0.61853(15) 0.17792(14) 0.80666(9) 0.0182(3) Uani 1 1 d . . .
H11 H 0.5556 0.1331 0.7735 0.022 Uiso 1 1 calc R . .
C12 C 0.59063(14) 0.29597(14) 0.83196(9) 0.0172(3) Uani 1 1 d . . .
H12 H 0.5090 0.3326 0.8168 0.021 Uiso 1 1 calc R . .
C13 C 0.87969(13) 0.75888(14) 0.99756(8) 0.0144(3) Uani 1 1 d . . .
H13 H 0.9239 0.6964 0.9701 0.017 Uiso 1 1 calc R . .
C14 C 0.81353(13) 0.74374(14) 1.07100(8) 0.0138(3) Uani 1 1 d . . .
C15 C 0.80272(13) 0.62992(13) 1.11811(8) 0.0136(3) Uani 1 1 d . . .
C16 C 0.88930(14) 0.42727(14) 1.12881(8) 0.0151(3) Uani 1 1 d . . .
C17 C 0.79064(15) 0.34218(15) 1.12023(9) 0.0202(3) Uani 1 1 d . . .
H17 H 0.7104 0.3618 1.0911 0.024 Uiso 1 1 calc R . .
C18 C 0.81144(17) 0.22700(16) 1.15527(10) 0.0252(4) Uani 1 1 d . . .
H18 H 0.7445 0.1671 1.1507 0.030 Uiso 1 1 calc R . .
C19 C 0.92936(18) 0.19896(15) 1.19684(10) 0.0264(4) Uani 1 1 d . . .
H19 H 0.9435 0.1194 1.2197 0.032 Uiso 1 1 calc R . .
C20 C 1.02687(16) 0.28647(15) 1.20523(9) 0.0226(3) Uani 1 1 d . . .
H20 H 1.1075 0.2670 1.2341 0.027 Uiso 1 1 calc R . .
C21 C 1.00653(14) 0.40250(15) 1.17141(8) 0.0169(3) Uani 1 1 d . . .
H21 H 1.0721 0.4637 1.1775 0.020 Uiso 1 1 calc R . .
C22 C 0.75991(14) 0.86018(14) 1.09129(8) 0.0154(3) Uani 1 1 d . . .
H22 H 0.7107 0.8771 1.1369 0.018 Uiso 1 1 calc R . .
C23 C 0.79373(14) 0.94568(14) 1.03072(9) 0.0166(3) Uani 1 1 d . . .
H23 H 0.7710 1.0303 1.0288 0.020 Uiso 1 1 calc R . .
C24 C 0.86748(13) 0.88315(14) 0.97323(9) 0.0154(3) Uani 1 1 d . . .
H24 H 0.9024 0.9189 0.9266 0.019 Uiso 1 1 calc R . .

loop_
_atom_site_aniso_label
_atom_site_aniso_U_11
_atom_site_aniso_U_22
_atom_site_aniso_U_33
_atom_site_aniso_U_23
_atom_site_aniso_U_13
_atom_site_aniso_U_12
Fe1 0.01140(10) 0.01088(11) 0.01084(10) -0.00005(7) -0.00014(7) 0.00046(7)
O4 0.0221(5) 0.0162(6) 0.0181(5) 0.0044(4) 0.0068(4) 0.0067(4)
O1 0.0199(5) 0.0173(6) 0.0134(5) -0.0004(4) 0.0034(4) -0.0003(4)
O2 0.0237(5) 0.0124(5) 0.0131(5) 0.0006(4) 0.0035(4) 0.0030(4)
O3 0.0220(5) 0.0194(6) 0.0155(5) 0.0015(4) 0.0058(4) 0.0035(4)
C1 0.0105(6) 0.0148(7) 0.0127(6) 0.0000(5) -0.0017(5) -0.0012(5)
C2 0.0148(6) 0.0149(7) 0.0128(6) 0.0018(5) -0.0024(5) -0.0013(5)
C3 0.0147(7) 0.0141(7) 0.0190(7) 0.0016(5) -0.0030(5) 0.0018(5)
C4 0.0120(6) 0.0173(8) 0.0190(7) -0.0011(6) 0.0005(5) 0.0019(5)
C5 0.0111(6) 0.0145(7) 0.0154(7) 0.0004(5) 0.0010(5) -0.0015(5)
C6 0.0095(6) 0.0140(7) 0.0144(6) 0.0009(5) -0.0015(5) -0.0025(5)
C7 0.0185(7) 0.0115(7) 0.0110(6) 0.0003(5) 0.0044(5) 0.0004(5)
C8 0.0154(7) 0.0158(7) 0.0147(7) 0.0004(5) 0.0002(5) -0.0039(5)
C9 0.0164(7) 0.0176(8) 0.0165(7) 0.0037(6) 0.0019(5) 0.0013(6)
C10 0.0245(8) 0.0137(7) 0.0141(7) 0.0003(5) 0.0041(6) -0.0003(6)
C11 0.0214(7) 0.0194(8) 0.0134(7) -0.0009(6) -0.0009(6) -0.0050(6)
C12 0.0158(7) 0.0211(8) 0.0146(7) 0.0012(6) -0.0005(5) 0.0008(6)
C13 0.0122(6) 0.0177(7) 0.0131(6) -0.0014(5) -0.0003(5) 0.0007(5)
C14 0.0122(6) 0.0167(7) 0.0121(6) -0.0007(5) -0.0014(5) 0.0009(5)
C15 0.0124(6) 0.0166(8) 0.0114(6) -0.0017(5) -0.0022(5) 0.0018(5)
C16 0.0185(7) 0.0146(7) 0.0127(6) 0.0002(5) 0.0041(5) 0.0045(6)
C17 0.0184(7) 0.0244(8) 0.0178(7) -0.0041(6) 0.0013(6) -0.0002(6)
C18 0.0343(9) 0.0190(8) 0.0237(8) -0.0059(6) 0.0112(7) -0.0075(7)
C19 0.0447(10) 0.0161(8) 0.0200(8) 0.0033(6) 0.0131(7) 0.0081(7)
C20 0.0262(8) 0.0276(9) 0.0142(7) 0.0028(6) 0.0023(6) 0.0109(7)
C21 0.0170(7) 0.0204(8) 0.0136(6) -0.0031(6) 0.0027(5) 0.0013(6)
C22 0.0165(7) 0.0168(8) 0.0126(6) -0.0031(5) -0.0013(5) 0.0019(6)
C23 0.0178(7) 0.0135(7) 0.0180(7) -0.0021(5) -0.0027(6) -0.0011(5)
C24 0.0133(6) 0.0171(8) 0.0157(7) 0.0004(5) -0.0006(5) -0.0029(5)

loop_
_atom_type_symbol
_atom_type_description
_atom_type_scat_dispersion_real
_atom_type_scat_dispersion_imag
_atom_type_scat_source
C C 0.0033 0.0016 'International Tables Vol C Tables 4.2.6.8 and 6.1.1.4'
H H 0.0000 0.0000 'International Tables Vol C Tables 4.2.6.8 and 6.1.1.4'
O O 0.0106 0.0060 'International Tables Vol C Tables 4.2.6.8 and 6.1.1.4'
S S 0.1246 0.1234 'International Tables Vol C Tables 4.2.6.8 and 6.1.1.4'
Fe Fe 0.3463 0.8444 'International Tables Vol C Tables 4.2.6.8 and 6.1.1.4'

loop_
_geom_angle_atom_site_label_1
_geom_angle_atom_site_label_2
_geom_angle_atom_site_label_3
_geom_angle
_geom_angle_site_symmetry_1
_geom_angle_site_symmetry_3
C14 Fe1 C5 108.64(6) . .
C14 Fe1 C1 121.37(6) . .
C5 Fe1 C1 41.19(5) . .
C14 Fe1 C22 41.09(6) . .
C5 Fe1 C22 119.03(6) . .
C1 Fe1 C22 155.19(6) . .
C14 Fe1 C13 41.10(5) . .
C5 Fe1 C13 128.58(6) . .
C1 Fe1 C13 109.70(6) . .
C22 Fe1 C13 68.98(6) . .
C14 Fe1 C2 155.74(6) . .
C5 Fe1 C2 69.06(6) . .
C1 Fe1 C2 40.89(5) . .
C22 Fe1 C2 161.79(6) . .
C13 Fe1 C2 120.33(6) . .
C14 Fe1 C4 126.51(6) . .
C5 Fe1 C4 40.41(6) . .
C1 Fe1 C4 68.29(6) . .
C22 Fe1 C4 106.41(6) . .
C13 Fe1 C4 165.37(6) . .
C2 Fe1 C4 68.34(6) . .
C14 Fe1 C23 68.37(6) . .
C5 Fe1 C23 152.60(6) . .
C1 Fe1 C23 163.79(6) . .
C22 Fe1 C23 40.51(6) . .
C13 Fe1 C23 68.16(6) . .
C2 Fe1 C23 125.13(6) . .
C4 Fe1 C23 117.99(6) . .
C14 Fe1 C3 163.09(6) . .
C5 Fe1 C3 68.36(6) . .
C1 Fe1 C3 68.13(6) . .
C22 Fe1 C3 124.55(6) . .
C13 Fe1 C3 153.46(6) . .
C2 Fe1 C3 40.34(6) . .
C4 Fe1 C3 40.56(6) . .
C23 Fe1 C3 106.19(6) . .
C14 Fe1 C24 68.32(6) . .
C5 Fe1 C24 165.91(6) . .
C1 Fe1 C24 127.59(6) . .
C22 Fe1 C24 68.40(6) . .
C13 Fe1 C24 40.22(6) . .
C2 Fe1 C24 107.71(6) . .
C4 Fe1 C24 152.47(6) . .
C23 Fe1 C24 40.48(6) . .
C3 Fe1 C24 118.67(6) . .
C15 O4 C16 118.52(11) . .
C6 O2 C7 117.28(10) . .
C2 C1 C5 108.00(12) . .
C2 C1 C6 124.76(13) . .
C5 C1 C6 127.13(13) . .
C2 C1 Fe1 70.02(8) . .
C5 C1 Fe1 69.09(8) . .
C6 C1 Fe1 129.45(10) . .
C3 C2 C1 107.45(12) . .
C3 C2 Fe1 70.00(8) . .
C1 C2 Fe1 69.09(8) . .
C3 C2 H2 126.3 . .
C1 C2 H2 126.3 . .
Fe1 C2 H2 126.2 . .
C2 C3 C4 108.49(13) . .
C2 C3 Fe1 69.65(8) . .
C4 C3 Fe1 69.59(8) . .
C2 C3 H3 125.8 . .
C4 C3 H3 125.8 . .
Fe1 C3 H3 126.6 . .
C5 C4 C3 108.21(13) . .
C5 C4 Fe1 68.96(8) . .
C3 C4 Fe1 69.86(8) . .
C5 C4 H4 125.9 . .
C3 C4 H4 125.9 . .
Fe1 C4 H4 126.9 . .
C4 C5 C1 107.83(13) . .
C4 C5 Fe1 70.63(8) . .
C1 C5 Fe1 69.72(8) . .
C4 C5 H5 126.1 . .
C1 C5 H5 126.1 . .
Fe1 C5 H5 125.2 . .
O1 C6 O2 123.20(13) . .
O1 C6 C1 125.84(13) . .
O2 C6 C1 110.93(11) . .
C8 C7 C12 122.19(14) . .
C8 C7 O2 118.41(12) . .
C12 C7 O2 119.20(13) . .
C7 C8 C9 118.67(13) . .
C7 C8 H8 120.7 . .
C9 C8 H8 120.7 . .
C10 C9 C8 120.26(14) . .
C10 C9 H9 119.9 . .
C8 C9 H9 119.9 . .
C9 C10 C11 119.97(14) . .
C9 C10 H10 120.0 . .
C11 C10 H10 120.0 . .
C12 C11 C10 120.40(14) . .
C12 C11 H11 119.8 . .
C10 C11 H11 119.8 . .
C7 C12 C11 118.51(14) . .
C7 C12 H12 120.7 . .
C11 C12 H12 120.7 . .
C24 C13 C14 107.88(13) . .
C24 C13 Fe1 70.47(8) . .
C14 C13 Fe1 69.00(8) . .
C24 C13 H13 126.1 . .
C14 C13 H13 126.1 . .
Fe1 C13 H13 126.0 . .
C22 C14 C13 107.98(13) . .
C22 C14 C15 125.49(13) . .
C13 C14 C15 126.53(13) . .
C22 C14 Fe1 69.85(8) . .
C13 C14 Fe1 69.90(8) . .
C15 C14 Fe1 126.19(10) . .
O3 C15 O4 123.63(13) . .
O3 C15 C14 126.42(13) . .
O4 C15 C14 109.90(12) . .
C17 C16 C21 122.47(14) . .
C17 C16 O4 120.43(13) . .
C21 C16 O4 116.86(13) . .
C16 C17 C18 118.31(14) . .
C16 C17 H17 120.8 . .
C18 C17 H17 120.8 . .
C19 C18 C17 120.33(15) . .
C19 C18 H18 119.8 . .
C17 C18 H18 119.8 . .
C18 C19 C20 120.30(15) . .
C18 C19 H19 119.8 . .
C20 C19 H19 119.8 . .
C19 C20 C21 119.87(15) . .
C19 C20 H20 120.1 . .
C21 C20 H20 120.1 . .
C16 C21 C20 118.70(15) . .
C16 C21 H21 120.7 . .
C20 C21 H21 120.7 . .
C23 C22 C14 107.43(13) . .
C23 C22 Fe1 70.18(8) . .
C14 C22 Fe1 69.06(8) . .
C23 C22 H22 126.3 . .
C14 C22 H22 126.3 . .
Fe1 C22 H22 126.0 . .
C22 C23 C24 108.47(13) . .
C22 C23 Fe1 69.31(8) . .
C24 C23 Fe1 69.95(8) . .
C22 C23 H23 125.8 . .
C24 C23 H23 125.8 . .
Fe1 C23 H23 126.5 . .
C13 C24 C23 108.25(13) . .
C13 C24 Fe1 69.31(8) . .
C23 C24 Fe1 69.57(8) . .
C13 C24 H24 125.9 . .
C23 C24 H24 125.9 . .
Fe1 C24 H24 126.8 . .

loop_
_geom_bond_atom_site_label_1
_geom_bond_atom_site_label_2
_geom_bond_distance
_geom_bond_site_symmetry_2
Fe1 C14 2.0345(13) .
Fe1 C5 2.0338(14) .
Fe1 C1 2.0423(14) .
Fe1 C22 2.0451(14) .
Fe1 C13 2.0465(14) .
Fe1 C2 2.0547(14) .
Fe1 C4 2.0557(14) .
Fe1 C23 2.0566(15) .
Fe1 C3 2.0593(14) .
Fe1 C24 2.0617(14) .
O4 C15 1.3609(17) .
O4 C16 1.4101(18) .
O1 C6 1.2034(16) .
O2 C6 1.3667(17) .
O2 C7 1.4106(17) .
O3 C15 1.2054(17) .
C1 C2 1.4310(19) .
C1 C5 1.4337(19) .
C1 C6 1.464(2) .
C2 C3 1.419(2) .
C2 H2 0.9500 .
C3 C4 1.426(2) .
C3 H3 0.9500 .
C4 C5 1.413(2) .
C4 H4 0.9500 .
C5 H5 0.9500 .
C7 C8 1.379(2) .
C7 C12 1.385(2) .
C8 C9 1.389(2) .
C8 H8 0.9500 .
C9 C10 1.388(2) .
C9 H9 0.9500 .
C10 C11 1.388(2) .
C10 H10 0.9500 .
C11 C12 1.386(2) .
C11 H11 0.9500 .
C12 H12 0.9500 .
C13 C24 1.413(2) .
C13 C14 1.4327(19) .
C13 H13 0.9500 .
C14 C22 1.432(2) .
C14 C15 1.467(2) .
C16 C17 1.377(2) .
C16 C21 1.379(2) .
C17 C18 1.388(2) .
C17 H17 0.9500 .
C18 C19 1.385(3) .
C18 H18 0.9500 .
C19 C20 1.386(3) .
C19 H19 0.9500 .
C20 C21 1.388(2) .
C20 H20 0.9500 .
C21 H21 0.9500 .
C22 C23 1.420(2) .
C22 H22 0.9500 .
C23 C24 1.425(2) .
C23 H23 0.9500 .
C24 H24 0.9500 .

loop_
_geom_torsion_atom_site_label_1
_geom_torsion_atom_site_label_2
_geom_torsion_atom_site_label_3
_geom_torsion_atom_site_label_4
_geom_torsion
_geom_torsion_site_symmetry_1
_geom_torsion_site_symmetry_2
_geom_torsion_site_symmetry_3
_geom_torsion_site_symmetry_4
C14 Fe1 C1 C2 -157.97(8) . . . .
C5 Fe1 C1 C2 119.40(12) . . . .
C22 Fe1 C1 C2 163.71(12) . . . .
C13 Fe1 C1 C2 -113.96(9) . . . .
C4 Fe1 C1 C2 81.54(9) . . . .
C23 Fe1 C1 C2 -34.6(2) . . . .
C3 Fe1 C1 C2 37.71(8) . . . .
C24 Fe1 C1 C2 -72.37(10) . . . .
C14 Fe1 C1 C5 82.63(9) . . . .
C22 Fe1 C1 C5 44.31(17) . . . .
C13 Fe1 C1 C5 126.64(8) . . . .
C2 Fe1 C1 C5 -119.40(12) . . . .
C4 Fe1 C1 C5 -37.85(8) . . . .
C23 Fe1 C1 C5 -153.96(19) . . . .
C3 Fe1 C1 C5 -81.68(9) . . . .
C24 Fe1 C1 C5 168.23(8) . . . .
C14 Fe1 C1 C6 -38.87(15) . . . .
C5 Fe1 C1 C6 -121.49(16) . . . .
C22 Fe1 C1 C6 -77.18(19) . . . .
C13 Fe1 C1 C6 5.15(14) . . . .
C2 Fe1 C1 C6 119.11(16) . . . .
C4 Fe1 C1 C6 -159.35(14) . . . .
C23 Fe1 C1 C6 84.5(2) . . . .
C3 Fe1 C1 C6 156.82(14) . . . .
C24 Fe1 C1 C6 46.74(15) . . . .
C5 C1 C2 C3 -0.90(15) . . . .
C6 C1 C2 C3 175.46(12) . . . .
Fe1 C1 C2 C3 -59.74(9) . . . .
C5 C1 C2 Fe1 58.84(9) . . . .
C6 C1 C2 Fe1 -124.80(13) . . . .
C14 Fe1 C2 C3 169.91(13) . . . .
C5 Fe1 C2 C3 80.83(9) . . . .
C1 Fe1 C2 C3 118.73(12) . . . .
C22 Fe1 C2 C3 -39.1(2) . . . .
C13 Fe1 C2 C3 -155.82(9) . . . .
C4 Fe1 C2 C3 37.32(9) . . . .
C23 Fe1 C2 C3 -72.44(10) . . . .
C24 Fe1 C2 C3 -113.71(9) . . . .
C14 Fe1 C2 C1 51.18(17) . . . .
C5 Fe1 C2 C1 -37.90(8) . . . .
C22 Fe1 C2 C1 -157.88(17) . . . .
C13 Fe1 C2 C1 85.45(10) . . . .
C4 Fe1 C2 C1 -81.41(9) . . . .
C23 Fe1 C2 C1 168.83(8) . . . .
C3 Fe1 C2 C1 -118.73(12) . . . .
C24 Fe1 C2 C1 127.56(9) . . . .
C1 C2 C3 C4 0.25(15) . . . .
Fe1 C2 C3 C4 -58.92(10) . . . .
C1 C2 C3 Fe1 59.17(9) . . . .
C14 Fe1 C3 C2 -165.67(18) . . . .
C5 Fe1 C3 C2 -82.71(9) . . . .
C1 Fe1 C3 C2 -38.21(8) . . . .
C22 Fe1 C3 C2 166.14(8) . . . .
C13 Fe1 C3 C2 52.31(17) . . . .
C4 Fe1 C3 C2 -119.93(12) . . . .
C23 Fe1 C3 C2 125.72(9) . . . .
C24 Fe1 C3 C2 83.78(10) . . . .
C14 Fe1 C3 C4 -45.7(2) . . . .
C5 Fe1 C3 C4 37.22(8) . . . .
C1 Fe1 C3 C4 81.73(9) . . . .
C22 Fe1 C3 C4 -73.93(10) . . . .
C13 Fe1 C3 C4 172.24(12) . . . .
C2 Fe1 C3 C4 119.93(12) . . . .
C23 Fe1 C3 C4 -114.35(9) . . . .
C24 Fe1 C3 C4 -156.28(8) . . . .
C2 C3 C4 C5 0.50(16) . . . .
Fe1 C3 C4 C5 -58.45(10) . . . .
C2 C3 C4 Fe1 58.96(10) . . . .
C14 Fe1 C4 C5 -75.17(10) . . . .
C1 Fe1 C4 C5 38.56(8) . . . .
C22 Fe1 C4 C5 -115.75(9) . . . .
C13 Fe1 C4 C5 -46.3(3) . . . .
C2 Fe1 C4 C5 82.72(9) . . . .
C23 Fe1 C4 C5 -157.93(8) . . . .
C3 Fe1 C4 C5 119.85(12) . . . .
C24 Fe1 C4 C5 169.63(11) . . . .
C14 Fe1 C4 C3 164.98(9) . . . .
C5 Fe1 C4 C3 -119.85(12) . . . .
C1 Fe1 C4 C3 -81.29(9) . . . .
C22 Fe1 C4 C3 124.40(9) . . . .
C13 Fe1 C4 C3 -166.2(2) . . . .
C2 Fe1 C4 C3 -37.13(8) . . . .
C23 Fe1 C4 C3 82.22(10) . . . .
C24 Fe1 C4 C3 49.78(16) . . . .
C3 C4 C5 C1 -1.06(15) . . . .
Fe1 C4 C5 C1 -60.07(9) . . . .
C3 C4 C5 Fe1 59.01(10) . . . .
C2 C1 C5 C4 1.22(15) . . . .
C6 C1 C5 C4 -175.03(13) . . . .
Fe1 C1 C5 C4 60.64(9) . . . .
C2 C1 C5 Fe1 -59.42(9) . . . .
C6 C1 C5 Fe1 124.32(14) . . . .
C14 Fe1 C5 C4 124.91(9) . . . .
C1 Fe1 C5 C4 -118.42(12) . . . .
C22 Fe1 C5 C4 81.17(10) . . . .
C13 Fe1 C5 C4 166.48(8) . . . .
C2 Fe1 C5 C4 -80.79(9) . . . .
C23 Fe1 C5 C4 46.14(16) . . . .
C3 Fe1 C5 C4 -37.35(8) . . . .
C24 Fe1 C5 C4 -160.0(2) . . . .
C14 Fe1 C5 C1 -116.67(8) . . . .
C22 Fe1 C5 C1 -160.41(8) . . . .
C13 Fe1 C5 C1 -75.10(10) . . . .
C2 Fe1 C5 C1 37.63(8) . . . .
C4 Fe1 C5 C1 118.42(12) . . . .
C23 Fe1 C5 C1 164.55(11) . . . .
C3 Fe1 C5 C1 81.07(9) . . . .
C24 Fe1 C5 C1 -41.6(3) . . . .
C7 O2 C6 O1 -7.13(19) . . . .
C7 O2 C6 C1 170.97(11) . . . .
C2 C1 C6 O1 -11.1(2) . . . .
C5 C1 C6 O1 164.58(14) . . . .
Fe1 C1 C6 O1 -102.94(16) . . . .
C2 C1 C6 O2 170.88(12) . . . .
C5 C1 C6 O2 -13.46(19) . . . .
Fe1 C1 C6 O2 79.01(15) . . . .
C6 O2 C7 C8 108.41(14) . . . .
C6 O2 C7 C12 -76.63(16) . . . .
C12 C7 C8 C9 0.3(2) . . . .
O2 C7 C8 C9 175.06(12) . . . .
C7 C8 C9 C10 0.2(2) . . . .
C8 C9 C10 C11 -0.3(2) . . . .
C9 C10 C11 C12 0.1(2) . . . .
C8 C7 C12 C11 -0.5(2) . . . .
O2 C7 C12 C11 -175.26(12) . . . .
C10 C11 C12 C7 0.3(2) . . . .
C14 Fe1 C13 C24 -119.02(12) . . . .
C5 Fe1 C13 C24 167.99(8) . . . .
C1 Fe1 C13 C24 125.46(9) . . . .
C22 Fe1 C13 C24 -81.00(9) . . . .
C2 Fe1 C13 C24 81.59(10) . . . .
C4 Fe1 C13 C24 -155.1(2) . . . .
C23 Fe1 C13 C24 -37.34(8) . . . .
C3 Fe1 C13 C24 45.18(16) . . . .
C5 Fe1 C13 C14 -72.99(10) . . . .
C1 Fe1 C13 C14 -115.52(9) . . . .
C22 Fe1 C13 C14 38.02(9) . . . .
C2 Fe1 C13 C14 -159.39(8) . . . .
C4 Fe1 C13 C14 -36.1(3) . . . .
C23 Fe1 C13 C14 81.68(9) . . . .
C3 Fe1 C13 C14 164.20(12) . . . .
C24 Fe1 C13 C14 119.02(12) . . . .
C24 C13 C14 C22 0.28(15) . . . .
Fe1 C13 C14 C22 -59.71(9) . . . .
C24 C13 C14 C15 -179.25(13) . . . .
Fe1 C13 C14 C15 120.75(14) . . . .
C24 C13 C14 Fe1 59.99(9) . . . .
C5 Fe1 C14 C22 -113.11(9) . . . .
C1 Fe1 C14 C22 -156.68(8) . . . .
C13 Fe1 C14 C22 118.97(12) . . . .
C2 Fe1 C14 C22 166.64(13) . . . .
C4 Fe1 C14 C22 -71.71(11) . . . .
C23 Fe1 C14 C22 37.84(9) . . . .
C3 Fe1 C14 C22 -36.3(2) . . . .
C24 Fe1 C14 C22 81.55(9) . . . .
C5 Fe1 C14 C13 127.92(9) . . . .
C1 Fe1 C14 C13 84.35(10) . . . .
C22 Fe1 C14 C13 -118.97(12) . . . .
C2 Fe1 C14 C13 47.67(18) . . . .
C4 Fe1 C14 C13 169.32(8) . . . .
C23 Fe1 C14 C13 -81.13(9) . . . .
C3 Fe1 C14 C13 -155.28(19) . . . .
C24 Fe1 C14 C13 -37.42(9) . . . .
C5 Fe1 C14 C15 6.75(14) . . . .
C1 Fe1 C14 C15 -36.83(14) . . . .
C22 Fe1 C14 C15 119.85(16) . . . .
C13 Fe1 C14 C15 -121.17(16) . . . .
C2 Fe1 C14 C15 -73.50(19) . . . .
C4 Fe1 C14 C15 48.15(15) . . . .
C23 Fe1 C14 C15 157.69(14) . . . .
C3 Fe1 C14 C15 83.6(2) . . . .
C24 Fe1 C14 C15 -158.60(14) . . . .
C16 O4 C15 O3 -3.1(2) . . . .
C16 O4 C15 C14 174.77(11) . . . .
C22 C14 C15 O3 5.3(2) . . . .
C13 C14 C15 O3 -175.24(13) . . . .
Fe1 C14 C15 O3 -84.55(17) . . . .
C22 C14 C15 O4 -172.50(12) . . . .
C13 C14 C15 O4 6.96(19) . . . .
Fe1 C14 C15 O4 97.64(13) . . . .
C15 O4 C16 C17 77.40(17) . . . .
C15 O4 C16 C21 -108.08(15) . . . .
C21 C16 C17 C18 -0.7(2) . . . .
O4 C16 C17 C18 173.52(13) . . . .
C16 C17 C18 C19 -0.7(2) . . . .
C17 C18 C19 C20 1.3(2) . . . .
C18 C19 C20 C21 -0.4(2) . . . .
C17 C16 C21 C20 1.6(2) . . . .
O4 C16 C21 C20 -172.84(12) . . . .
C19 C20 C21 C16 -1.0(2) . . . .
C13 C14 C22 C23 -0.22(15) . . . .
C15 C14 C22 C23 179.32(12) . . . .
Fe1 C14 C22 C23 -59.96(9) . . . .
C13 C14 C22 Fe1 59.74(9) . . . .
C15 C14 C22 Fe1 -120.72(13) . . . .
C14 Fe1 C22 C23 118.61(12) . . . .
C5 Fe1 C22 C23 -156.00(8) . . . .
C1 Fe1 C22 C23 172.25(12) . . . .
C13 Fe1 C22 C23 80.57(9) . . . .
C2 Fe1 C22 C23 -43.7(2) . . . .
C4 Fe1 C22 C23 -114.10(9) . . . .
C3 Fe1 C22 C23 -73.46(10) . . . .
C24 Fe1 C22 C23 37.26(8) . . . .
C5 Fe1 C22 C14 85.39(9) . . . .
C1 Fe1 C22 C14 53.65(17) . . . .
C13 Fe1 C22 C14 -38.03(8) . . . .
C2 Fe1 C22 C14 -162.32(17) . . . .
C4 Fe1 C22 C14 127.29(9) . . . .
C23 Fe1 C22 C14 -118.61(12) . . . .
C3 Fe1 C22 C14 167.93(8) . . . .
C24 Fe1 C22 C14 -81.35(9) . . . .
C14 C22 C23 C24 0.08(15) . . . .
Fe1 C22 C23 C24 -59.17(9) . . . .
C14 C22 C23 Fe1 59.25(9) . . . .
C14 Fe1 C23 C22 -38.37(8) . . . .
C5 Fe1 C23 C22 50.61(16) . . . .
C1 Fe1 C23 C22 -168.31(18) . . . .
C13 Fe1 C23 C22 -82.78(9) . . . .
C2 Fe1 C23 C22 164.69(8) . . . .
C4 Fe1 C23 C22 82.56(10) . . . .
C3 Fe1 C23 C22 124.69(9) . . . .
C24 Fe1 C23 C22 -119.88(12) . . . .
C14 Fe1 C23 C24 81.52(9) . . . .
C5 Fe1 C23 C24 170.49(11) . . . .
C1 Fe1 C23 C24 -48.4(2) . . . .
C22 Fe1 C23 C24 119.88(12) . . . .
C13 Fe1 C23 C24 37.11(8) . . . .
C2 Fe1 C23 C24 -75.43(10) . . . .
C4 Fe1 C23 C24 -157.55(8) . . . .
C3 Fe1 C23 C24 -115.42(9) . . . .
C14 C13 C24 C23 -0.24(15) . . . .
Fe1 C13 C24 C23 58.84(9) . . . .
C14 C13 C24 Fe1 -59.07(9) . . . .
C22 C23 C24 C13 0.10(15) . . . .
Fe1 C23 C24 C13 -58.68(9) . . . .
C22 C23 C24 Fe1 58.78(10) . . . .
C14 Fe1 C24 C13 38.22(8) . . . .
C5 Fe1 C24 C13 -41.9(3) . . . .
C1 Fe1 C24 C13 -75.42(10) . . . .
C22 Fe1 C24 C13 82.58(9) . . . .
C2 Fe1 C24 C13 -116.33(9) . . . .
C4 Fe1 C24 C13 166.71(11) . . . .
C23 Fe1 C24 C13 119.86(12) . . . .
C3 Fe1 C24 C13 -158.82(8) . . . .
C14 Fe1 C24 C23 -81.64(9) . . . .
C5 Fe1 C24 C23 -161.8(2) . . . .
C1 Fe1 C24 C23 164.72(8) . . . .
C22 Fe1 C24 C23 -37.28(8) . . . .
C13 Fe1 C24 C23 -119.86(12) . . . .
C2 Fe1 C24 C23 123.81(9) . . . .
C4 Fe1 C24 C23 46.85(16) . . . .
C3 Fe1 C24 C23 81.31(9) . . . .
